data_4126026
loop_
_publ_author_name
'Guo, Yinliang'
'Quan, Tianfei'
'Lu, Yandong'
'Luo, Tuoping'

_publ_section_title
;
 Enantioselective Total Synthesis of (+)-Wortmannin.
;
_journal_name_full 'Journal of the American Chemical Society'
_journal_paper_doi 10.1021/jacs.7b02515
_journal_year 2017
_chemical_absolute_configuration ad
_chemical_formula_moiety 'C21 H22 O7'
_chemical_formula_sum 'C21 H22 O7'
_chemical_formula_weight 386.38
_chemical_name_systematic
;
 ?
;
_space_group_crystal_system orthorhombic
_space_group_IT_number 19
_space_group_name_Hall 'P 2ac 2ab'
_space_group_name_H-M_alt 'P 21 21 21'
_symmetry_space_group_name_Hall 'P 2ac 2ab'
_symmetry_space_group_name_H-M 'P 21 21 21'
_atom_sites_solution_hydrogens geom
_atom_sites_solution_primary iterative
_audit_creation_date 2016-12-23
_audit_creation_method
;
Olex2 1.2
(compiled 2016.02.19 svn.r3266 for OlexSys, GUI svn.r5155)
;
_cell_angle_alpha 90
_cell_angle_beta 90
_cell_angle_gamma 90
_cell_formula_units_Z 4
_cell_length_a 11.07084(10)
_cell_length_b 12.29131(12)
_cell_length_c 13.30647(14)
_cell_measurement_reflns_used 42255
_cell_measurement_temperature 100.02(11)
_cell_measurement_theta_max 76.5390
_cell_measurement_theta_min 3.2710
_cell_volume 1810.68(3)
_computing_cell_refinement
;
CrysAlisPro, Agilent Technologies,
Version 1.171.36.32 (release 02-08-2013 CrysAlis171 .NET)
(compiled Aug  2 2013,16:46:58)
;
_computing_data_collection
;
CrysAlisPro, Agilent Technologies,
Version 1.171.36.32 (release 02-08-2013 CrysAlis171 .NET)
(compiled Aug  2 2013,16:46:58)
;
_computing_data_reduction
;
CrysAlisPro, Agilent Technologies,
Version 1.171.36.32 (release 02-08-2013 CrysAlis171 .NET)
(compiled Aug  2 2013,16:46:58)
;
_computing_molecular_graphics 'Olex2 (Dolomanov et al., 2009)'
_computing_publication_material 'Olex2 (Dolomanov et al., 2009)'
_computing_structure_refinement 'ShelXL (Sheldrick, 2015)'
_computing_structure_solution
;
Superflip (Palatinus & Chapuis, 2007;Palatinus & van der Lee, 2008;
Palatinus et al., 2012)
;
_diffrn_ambient_temperature 100.02(11)
_diffrn_detector_area_resol_mean 10.3914
_diffrn_measured_fraction_theta_full 0.998
_diffrn_measured_fraction_theta_max 0.995
_diffrn_measurement_details
;
#__ type_ start__ end____ width___ exp.time_
  1 omega -115.00  -11.00   1.0000    1.0000
omega____ theta____ kappa____ phi______ frames
    -      -40.6056  -57.0000  -90.0000 104

#__ type_ start__ end____ width___ exp.time_
  2 omega  -40.00  -11.00   1.0000    1.0000
omega____ theta____ kappa____ phi______ frames
    -      -40.6056  -57.0000  120.0000 29

#__ type_ start__ end____ width___ exp.time_
  3 omega  -60.00   33.00   1.0000    1.0000
omega____ theta____ kappa____ phi______ frames
    -      -40.6056   57.0000 -120.0000 93

#__ type_ start__ end____ width___ exp.time_
  4 omega -115.00  -43.00   1.0000    1.0000
omega____ theta____ kappa____ phi______ frames
    -      -40.6056  -57.0000  120.0000 72

#__ type_ start__ end____ width___ exp.time_
  5 omega  -61.00  -16.00   1.0000    1.0000
omega____ theta____ kappa____ phi______ frames
    -      -40.6056  -38.0000    0.0000 45

#__ type_ start__ end____ width___ exp.time_
  6 omega -124.00  -35.00   1.0000    1.0000
omega____ theta____ kappa____ phi______ frames
    -      -40.6056  178.0000 -150.0000 89

#__ type_ start__ end____ width___ exp.time_
  7 omega -111.00  -69.00   1.0000    1.0000
omega____ theta____ kappa____ phi______ frames
    -      -40.6056  -38.0000    0.0000 42

#__ type_ start__ end____ width___ exp.time_
  8 omega   66.00  128.00   1.0000    1.0000
omega____ theta____ kappa____ phi______ frames
    -       40.6056  178.0000 -150.0000 62

#__ type_ start__ end____ width___ exp.time_
  9 omega    7.00   32.00   1.0000    1.0000
omega____ theta____ kappa____ phi______ frames
    -       44.0000   88.0000    4.4128 25

#__ type_ start__ end____ width___ exp.time_
 10 omega   12.00   39.00   1.0000    1.0000
omega____ theta____ kappa____ phi______ frames
    -       44.0000   83.0000   93.2577 27

#__ type_ start__ end____ width___ exp.time_
 11 omega   13.00   38.00   1.0000    1.0000
omega____ theta____ kappa____ phi______ frames
    -       48.0000   83.0000  171.7427 25

#__ type_ start__ end____ width___ exp.time_
 12 omega   17.00   42.00   1.0000    1.0000
omega____ theta____ kappa____ phi______ frames
    -       52.0000   81.0000  -84.8227 25

#__ type_ start__ end____ width___ exp.time_
 13 omega   17.00   42.00   1.0000    1.0000
omega____ theta____ kappa____ phi______ frames
    -       52.0000   82.0000   51.9647 25

#__ type_ start__ end____ width___ exp.time_
 14 omega   17.00   42.00   1.0000    1.0000
omega____ theta____ kappa____ phi______ frames
    -       52.0000   82.0000  -22.5761 25

#__ type_ start__ end____ width___ exp.time_
 15 omega   18.00   43.00   1.0000    1.0000
omega____ theta____ kappa____ phi______ frames
    -       52.0000   80.0000  152.5229 25

#__ type_ start__ end____ width___ exp.time_
 16 omega   22.00   47.00   1.0000    1.0000
omega____ theta____ kappa____ phi______ frames
    -       56.0000   78.0000 -127.9957 25

#__ type_ start__ end____ width___ exp.time_
 17 omega   30.00   56.00   1.0000    1.0000
omega____ theta____ kappa____ phi______ frames
    -       64.0000   77.0000 -178.5474 26

#__ type_ start__ end____ width___ exp.time_
 18 omega   31.00   57.00   1.0000    1.0000
omega____ theta____ kappa____ phi______ frames
    -       64.0000   75.0000  -26.0499 26

#__ type_ start__ end____ width___ exp.time_
 19 omega   38.00   64.00   1.0000    1.0000
omega____ theta____ kappa____ phi______ frames
    -       68.0000   76.0000 -126.1154 26

#__ type_ start__ end____ width___ exp.time_
 20 omega   34.00   60.00   1.0000    1.0000
omega____ theta____ kappa____ phi______ frames
    -       68.0000   77.0000  126.8746 26

#__ type_ start__ end____ width___ exp.time_
 21 omega   34.00   60.00   1.0000    1.0000
omega____ theta____ kappa____ phi______ frames
    -       68.0000   77.0000   -9.1244 26

#__ type_ start__ end____ width___ exp.time_
 22 omega  109.00  146.00   1.0000    1.0000
omega____ theta____ kappa____ phi______ frames
    -       68.0000   77.0000 -169.9596 37

#__ type_ start__ end____ width___ exp.time_
 23 omega   35.00   60.00   1.0000    1.0000
omega____ theta____ kappa____ phi______ frames
    -       68.0000   74.0000   87.9350 25

#__ type_ start__ end____ width___ exp.time_
 24 omega   36.00   61.00   1.0000    1.0000
omega____ theta____ kappa____ phi______ frames
    -       68.0000   76.0000   34.0804 25

#__ type_ start__ end____ width___ exp.time_
 25 omega   34.00   61.00   1.0000    1.0000
omega____ theta____ kappa____ phi______ frames
    -       68.0000   77.0000 -169.9596 27

#__ type_ start__ end____ width___ exp.time_
 26 omega   38.00   69.00   1.0000    1.0000
omega____ theta____ kappa____ phi______ frames
    -       72.0000   77.0000   -2.3286 31

#__ type_ start__ end____ width___ exp.time_
 27 omega   90.00  149.00   1.0000    1.0000
omega____ theta____ kappa____ phi______ frames
    -       76.0000   58.0000  160.7430 59

#__ type_ start__ end____ width___ exp.time_
 28 omega   46.00   78.00   1.0000    1.0000
omega____ theta____ kappa____ phi______ frames
    -       76.0000   58.0000  160.7430 32

#__ type_ start__ end____ width___ exp.time_
 29 omega   45.00   74.00   1.0000    1.0000
omega____ theta____ kappa____ phi______ frames
    -       76.0000   70.0000   48.5883 29

#__ type_ start__ end____ width___ exp.time_
 30 omega  103.00  152.00   1.0000    1.0000
omega____ theta____ kappa____ phi______ frames
    -       76.0000   74.0000  -86.7130 49

#__ type_ start__ end____ width___ exp.time_
 31 omega   43.00   74.00   1.0000    1.0000
omega____ theta____ kappa____ phi______ frames
    -       76.0000   74.0000  -86.7130 31

#__ type_ start__ end____ width___ exp.time_
 32 omega   44.00   70.00   1.0000    1.0000
omega____ theta____ kappa____ phi______ frames
    -       76.0000   71.0000 -114.9166 26

#__ type_ start__ end____ width___ exp.time_
 33 omega   49.00   81.00   1.0000    1.0000
omega____ theta____ kappa____ phi______ frames
    -       80.0000   65.0000 -162.8400 32

#__ type_ start__ end____ width___ exp.time_
 34 omega   52.00   78.00   1.0000    1.0000
omega____ theta____ kappa____ phi______ frames
    -       84.0000   76.0000   64.9615 26

#__ type_ start__ end____ width___ exp.time_
 35 omega   61.00   87.00   1.0000    1.0000
omega____ theta____ kappa____ phi______ frames
    -       92.0000   64.0000   81.3779 26

#__ type_ start__ end____ width___ exp.time_
 36 omega   62.00   92.00   1.0000    1.0000
omega____ theta____ kappa____ phi______ frames
    -       92.0000   61.0000 -115.0194 30

#__ type_ start__ end____ width___ exp.time_
 37 omega   69.00   98.00   1.0000    1.0000
omega____ theta____ kappa____ phi______ frames
    -      100.0000   65.0000    0.7287 29

#__ type_ start__ end____ width___ exp.time_
 38 omega   81.00  106.00   1.0000    1.0000
omega____ theta____ kappa____ phi______ frames
    -      112.0000   70.0000   16.2413 25

#__ type_ start__ end____ width___ exp.time_
 39 omega   79.00  161.00   1.0000    1.0000
omega____ theta____ kappa____ phi______ frames
    -      113.0000   77.0000 -150.0000 82

#__ type_ start__ end____ width___ exp.time_
 40 omega   46.00  116.00   1.0000    1.0000
omega____ theta____ kappa____ phi______ frames
    -      113.0000 -111.0000   60.0000 70

#__ type_ start__ end____ width___ exp.time_
 41 omega   79.00  177.00   1.0000    1.0000
omega____ theta____ kappa____ phi______ frames
    -      113.0000   77.0000    0.0000 98

#__ type_ start__ end____ width___ exp.time_
 42 omega   80.00  108.00   1.0000    1.0000
omega____ theta____ kappa____ phi______ frames
    -      113.0000   77.0000  120.0000 28

#__ type_ start__ end____ width___ exp.time_
 43 omega   79.00  178.00   1.0000    1.0000
omega____ theta____ kappa____ phi______ frames
    -      113.0000   77.0000  -60.0000 99

#__ type_ start__ end____ width___ exp.time_
 44 omega   65.00  113.00   1.0000    1.0000
omega____ theta____ kappa____ phi______ frames
    -      113.0000 -111.0000  -90.0000 48

#__ type_ start__ end____ width___ exp.time_
 45 omega   33.00   99.00   1.0000    1.0000
omega____ theta____ kappa____ phi______ frames
    -      113.0000  -94.0000 -150.0000 66

#__ type_ start__ end____ width___ exp.time_
 46 omega   41.00  102.00   1.0000    1.0000
omega____ theta____ kappa____ phi______ frames
    -      113.0000  -94.0000   90.0000 61

#__ type_ start__ end____ width___ exp.time_
 47 omega   79.00  146.00   1.0000    1.0000
omega____ theta____ kappa____ phi______ frames
    -      113.0000   77.0000  -90.0000 67

#__ type_ start__ end____ width___ exp.time_
 48 omega   35.00   75.00   1.0000    1.0000
omega____ theta____ kappa____ phi______ frames
    -      113.0000 -111.0000   30.0000 40

#__ type_ start__ end____ width___ exp.time_
 49 omega   84.00  109.00   1.0000    1.0000
omega____ theta____ kappa____ phi______ frames
    -      113.0000   61.0000   90.0000 25

#__ type_ start__ end____ width___ exp.time_
 50 omega   83.00  148.00   1.0000    1.0000
omega____ theta____ kappa____ phi______ frames
    -      113.0000   61.0000  -60.0000 65

#__ type_ start__ end____ width___ exp.time_
 51 omega   79.00  105.00   1.0000    1.0000
omega____ theta____ kappa____ phi______ frames
    -      113.0000   77.0000  150.0000 26

#__ type_ start__ end____ width___ exp.time_
 52 omega   79.00  153.00   1.0000    1.0000
omega____ theta____ kappa____ phi______ frames
    -      113.0000   77.0000   30.0000 74

#__ type_ start__ end____ width___ exp.time_
 53 omega   82.00  114.00   1.0000    1.0000
omega____ theta____ kappa____ phi______ frames
    -      113.0000   65.0000  -87.4644 32

#__ type_ start__ end____ width___ exp.time_
 54 omega   29.00  103.00   1.0000    1.0000
omega____ theta____ kappa____ phi______ frames
    -      113.0000  -94.0000  -30.0000 74

#__ type_ start__ end____ width___ exp.time_
 55 omega   83.00  162.00   1.0000    1.0000
omega____ theta____ kappa____ phi______ frames
    -      113.0000   61.0000  -30.0000 79

#__ type_ start__ end____ width___ exp.time_
 56 omega  110.00  147.00   1.0000    1.0000
omega____ theta____ kappa____ phi______ frames
    -      113.0000   77.0000   90.0000 37

#__ type_ start__ end____ width___ exp.time_
 57 omega   84.00  109.00   1.0000    1.0000
omega____ theta____ kappa____ phi______ frames
    -      113.0000   61.0000 -180.0000 25

#__ type_ start__ end____ width___ exp.time_
 58 omega   85.00  172.00   1.0000    1.0000
omega____ theta____ kappa____ phi______ frames
    -      113.0000   61.0000  120.0000 87

#__ type_ start__ end____ width___ exp.time_
 59 omega   79.00  104.00   1.0000    1.0000
omega____ theta____ kappa____ phi______ frames
    -      113.0000   77.0000   90.0000 25

#__ type_ start__ end____ width___ exp.time_
 60 omega   79.00  178.00   1.0000    1.0000
omega____ theta____ kappa____ phi______ frames
    -      113.0000   77.0000 -180.0000 99

#__ type_ start__ end____ width___ exp.time_
 61 omega   85.00  176.00   1.0000    1.0000
omega____ theta____ kappa____ phi______ frames
    -      113.0000   61.0000  150.0000 91

#__ type_ start__ end____ width___ exp.time_
 62 omega   79.00  110.00   1.0000    1.0000
omega____ theta____ kappa____ phi______ frames
    -      113.0000   77.0000   60.0000 31

#__ type_ start__ end____ width___ exp.time_
 63 omega   79.00  177.00   1.0000    1.0000
omega____ theta____ kappa____ phi______ frames
    -      113.0000   77.0000 -120.0000 98

#__ type_ start__ end____ width___ exp.time_
 64 omega   29.00  105.00   1.0000    1.0000
omega____ theta____ kappa____ phi______ frames
    -      113.0000  -94.0000  150.0000 76

#__ type_ start__ end____ width___ exp.time_
 65 omega  114.00  177.00   1.0000    1.0000
omega____ theta____ kappa____ phi______ frames
    -      113.0000   77.0000   60.0000 63

#__ type_ start__ end____ width___ exp.time_
 66 omega   35.00   89.00   1.0000    1.0000
omega____ theta____ kappa____ phi______ frames
    -      113.0000  -94.0000  -90.0000 54

#__ type_ start__ end____ width___ exp.time_
 67 omega -131.00  -35.00   1.0000    1.0000
omega____ theta____ kappa____ phi______ frames
    -      -40.6056 -178.0000  -60.0000 96

#__ type_ start__ end____ width___ exp.time_
 68 omega    1.00   83.00   1.0000    1.0000
omega____ theta____ kappa____ phi______ frames
    -       40.6056  -99.0000    0.0000 82

#__ type_ start__ end____ width___ exp.time_
 69 omega   55.00  129.00   1.0000    1.0000
omega____ theta____ kappa____ phi______ frames
    -       40.6056 -178.0000  -30.0000 74

#__ type_ start__ end____ width___ exp.time_
 70 omega    9.00   40.00   1.0000    1.0000
omega____ theta____ kappa____ phi______ frames
    -       44.0000   83.0000   93.2577 31

#__ type_ start__ end____ width___ exp.time_
 71 omega    6.00   33.00   1.0000    1.0000
omega____ theta____ kappa____ phi______ frames
    -       44.0000   89.0000  -58.7984 27

#__ type_ start__ end____ width___ exp.time_
 72 omega   18.00   46.00   1.0000    1.0000
omega____ theta____ kappa____ phi______ frames
    -       52.0000   80.0000  152.5229 28

#__ type_ start__ end____ width___ exp.time_
 73 omega   17.00   45.00   1.0000    1.0000
omega____ theta____ kappa____ phi______ frames
    -       52.0000   82.0000 -171.5982 28

#__ type_ start__ end____ width___ exp.time_
 74 omega   17.00   46.00   1.0000    1.0000
omega____ theta____ kappa____ phi______ frames
    -       52.0000   81.0000   29.0865 29

#__ type_ start__ end____ width___ exp.time_
 75 omega   22.00   49.00   1.0000    1.0000
omega____ theta____ kappa____ phi______ frames
    -       56.0000   78.0000 -127.9957 27

#__ type_ start__ end____ width___ exp.time_
 76 omega   27.00  138.00   1.0000    1.0000
omega____ theta____ kappa____ phi______ frames
    -       60.0000   76.0000  -31.5415 111

#__ type_ start__ end____ width___ exp.time_
 77 omega   34.00  147.00   1.0000    1.0000
omega____ theta____ kappa____ phi______ frames
    -       68.0000   77.0000  126.8746 113

#__ type_ start__ end____ width___ exp.time_
 78 omega   35.00  145.00   1.0000    1.0000
omega____ theta____ kappa____ phi______ frames
    -       68.0000   74.0000   87.9350 110

#__ type_ start__ end____ width___ exp.time_
 79 omega   38.00  151.00   1.0000    1.0000
omega____ theta____ kappa____ phi______ frames
    -       72.0000   77.0000   -2.3286 113

#__ type_ start__ end____ width___ exp.time_
 80 omega   41.00  147.00   1.0000    1.0000
omega____ theta____ kappa____ phi______ frames
    -       72.0000   63.0000  -60.9243 106

#__ type_ start__ end____ width___ exp.time_
 81 omega   46.00  150.00   1.0000    1.0000
omega____ theta____ kappa____ phi______ frames
    -       76.0000   58.0000  160.7430 104

#__ type_ start__ end____ width___ exp.time_
 82 omega   44.00  152.00   1.0000    1.0000
omega____ theta____ kappa____ phi______ frames
    -       76.0000   70.0000   48.5883 108

#__ type_ start__ end____ width___ exp.time_
 83 omega   43.00  153.00   1.0000    1.0000
omega____ theta____ kappa____ phi______ frames
    -       76.0000   74.0000  -86.7130 110

#__ type_ start__ end____ width___ exp.time_
 84 omega   44.00  152.00   1.0000    1.0000
omega____ theta____ kappa____ phi______ frames
    -       76.0000   71.0000 -114.9166 108

#__ type_ start__ end____ width___ exp.time_
 85 omega   49.00  155.00   1.0000    1.0000
omega____ theta____ kappa____ phi______ frames
    -       80.0000   65.0000 -162.8400 106

#__ type_ start__ end____ width___ exp.time_
 86 omega   57.00  150.00   1.0000    1.0000
omega____ theta____ kappa____ phi______ frames
    -      113.0000  178.0000  -90.0000 93

#__ type_ start__ end____ width___ exp.time_
 87 omega   83.00  178.00   1.0000    1.0000
omega____ theta____ kappa____ phi______ frames
    -      113.0000   61.0000 -150.0000 95

#__ type_ start__ end____ width___ exp.time_
 88 omega   83.00  178.00   1.0000    1.0000
omega____ theta____ kappa____ phi______ frames
    -      113.0000   61.0000   60.0000 95

#__ type_ start__ end____ width___ exp.time_
 89 omega   82.00  178.00   1.0000    1.0000
omega____ theta____ kappa____ phi______ frames
    -      113.0000   30.0000   30.0000 96

#__ type_ start__ end____ width___ exp.time_
 90 omega   85.00  178.00   1.0000    1.0000
omega____ theta____ kappa____ phi______ frames
    -      113.0000   45.0000  -90.0000 93

#__ type_ start__ end____ width___ exp.time_
 91 omega   35.00  116.00   1.0000    1.0000
omega____ theta____ kappa____ phi______ frames
    -      113.0000 -111.0000  120.0000 81

#__ type_ start__ end____ width___ exp.time_
 92 omega  100.00  178.00   1.0000    1.0000
omega____ theta____ kappa____ phi______ frames
    -      113.0000  111.0000   90.0000 78

#__ type_ start__ end____ width___ exp.time_
 93 omega   85.00  178.00   1.0000    1.0000
omega____ theta____ kappa____ phi______ frames
    -      113.0000   45.0000 -180.0000 93

#__ type_ start__ end____ width___ exp.time_
 94 omega   38.00   98.00   1.0000    1.0000
omega____ theta____ kappa____ phi______ frames
    -      113.0000  -45.0000 -150.0000 60

#__ type_ start__ end____ width___ exp.time_
 95 omega  100.00  178.00   1.0000    1.0000
omega____ theta____ kappa____ phi______ frames
    -      113.0000  111.0000  -30.0000 78

#__ type_ start__ end____ width___ exp.time_
 96 omega   35.00  116.00   1.0000    1.0000
omega____ theta____ kappa____ phi______ frames
    -      113.0000 -111.0000  -90.0000 81

#__ type_ start__ end____ width___ exp.time_
 97 omega   35.00   91.00   1.0000    1.0000
omega____ theta____ kappa____ phi______ frames
    -      113.0000  -30.0000  -90.0000 56

#__ type_ start__ end____ width___ exp.time_
 98 omega   38.00   98.00   1.0000    1.0000
omega____ theta____ kappa____ phi______ frames
    -      113.0000  -45.0000   60.0000 60

#__ type_ start__ end____ width___ exp.time_
 99 omega   79.00  178.00   1.0000    1.0000
omega____ theta____ kappa____ phi______ frames
    -      113.0000   77.0000 -180.0000 99

#__ type_ start__ end____ width___ exp.time_
100 omega   81.00  178.00   1.0000    1.0000
omega____ theta____ kappa____ phi______ frames
    -      113.0000   70.0000   -9.7349 97

#__ type_ start__ end____ width___ exp.time_
101 omega   83.00  178.00   1.0000    1.0000
omega____ theta____ kappa____ phi______ frames
    -      113.0000   61.0000  -30.0000 95

#__ type_ start__ end____ width___ exp.time_
102 omega   29.00  109.00   1.0000    1.0000
omega____ theta____ kappa____ phi______ frames
    -      113.0000  -94.0000  -60.0000 80

#__ type_ start__ end____ width___ exp.time_
103 omega   83.00  178.00   1.0000    1.0000
omega____ theta____ kappa____ phi______ frames
    -      113.0000   61.0000  120.0000 95
;
_diffrn_measurement_device_type 'SuperNova, Dual, Cu at zero, Atlas'
_diffrn_measurement_method '\w scans'
_diffrn_orient_matrix_UB_11 -0.1178880000
_diffrn_orient_matrix_UB_12 0.0665097000
_diffrn_orient_matrix_UB_13 0.0027354000
_diffrn_orient_matrix_UB_21 0.0712633000
_diffrn_orient_matrix_UB_22 0.1007163000
_diffrn_orient_matrix_UB_23 0.0352435000
_diffrn_orient_matrix_UB_31 0.0198126000
_diffrn_orient_matrix_UB_32 0.0338669000
_diffrn_orient_matrix_UB_33 -0.1102143000
_diffrn_radiation_monochromator mirror
_diffrn_radiation_type CuK\a
_diffrn_radiation_wavelength 1.54184
_diffrn_reflns_av_R_equivalents 0.0401
_diffrn_reflns_av_unetI/netI 0.0104
_diffrn_reflns_Laue_measured_fraction_full 0.998
_diffrn_reflns_Laue_measured_fraction_max 0.995
_diffrn_reflns_limit_h_max 13
_diffrn_reflns_limit_h_min -13
_diffrn_reflns_limit_k_max 15
_diffrn_reflns_limit_k_min -15
_diffrn_reflns_limit_l_max 15
_diffrn_reflns_limit_l_min -16
_diffrn_reflns_number 69700
_diffrn_reflns_point_group_measured_fraction_full 0.998
_diffrn_reflns_point_group_measured_fraction_max 0.994
_diffrn_reflns_theta_full 67.684
_diffrn_reflns_theta_max 77.083
_diffrn_reflns_theta_min 4.898
_diffrn_source 'SuperNova (Cu) X-ray Source'
_exptl_absorpt_coefficient_mu 0.890
_exptl_absorpt_correction_T_max 1.00000
_exptl_absorpt_correction_T_min 0.05693
_exptl_absorpt_correction_type multi-scan
_exptl_absorpt_process_details
;
CrysAlisPro, Agilent Technologies,
Version 1.171.36.32 (release 02-08-2013 CrysAlis171 .NET)
(compiled Aug  2 2013,16:46:58)
Empirical absorption correction using spherical harmonics,
 implemented in SCALE3 ABSPACK scaling algorithm.
;
_exptl_crystal_colour
;
;
_exptl_crystal_density_diffrn 1.417
_exptl_crystal_description
;
;
_exptl_crystal_F_000 816
_exptl_crystal_size_max 0.2
_exptl_crystal_size_mid 0.2
_exptl_crystal_size_min 0.1
_refine_diff_density_max 0.178
_refine_diff_density_min -0.171
_refine_diff_density_rms 0.035
_refine_ls_abs_structure_details
;
 Flack x determined using 1615 quotients [(I+)-(I-)]/[(I+)+(I-)]
 (Parsons, Flack and Wagner, Acta Cryst. B69 (2013) 249-259).
;
_refine_ls_abs_structure_Flack -0.02(3)
_refine_ls_extinction_method none
_refine_ls_goodness_of_fit_ref 1.040
_refine_ls_hydrogen_treatment constr
_refine_ls_matrix_type full
_refine_ls_number_parameters 256
_refine_ls_number_reflns 3794
_refine_ls_number_restraints 0
_refine_ls_restrained_S_all 1.040
_refine_ls_R_factor_all 0.0260
_refine_ls_R_factor_gt 0.0259
_refine_ls_shift/su_max 0.001
_refine_ls_shift/su_mean 0.000
_refine_ls_structure_factor_coef Fsqd
_refine_ls_weighting_details 'w=1/[\s^2^(Fo^2^)+(0.0416P)^2^+0.3011P] where P=(Fo^2^+2Fc^2^)/3'
_refine_ls_weighting_scheme calc
_refine_ls_wR_factor_gt 0.0678
_refine_ls_wR_factor_ref 0.0679
_reflns_Friedel_coverage 0.753
_reflns_Friedel_fraction_full 0.999
_reflns_Friedel_fraction_max 0.993
_reflns_number_gt 3774
_reflns_number_total 3794
_reflns_threshold_expression 'I > 2\s(I)'
_cod_data_source_file ja7b02515_si_003.cif
_cod_data_source_block exp_8208
_cod_database_code 4126026
_shelxl_version_number 2014-3
_chemical_oxdiff_formula 'C21 O22 O7'
_shelx_space_group_comment
;
The symmetry employed for this shelxl refinement is uniquely defined
by the following loop, which should always be used as a source of
symmetry information in preference to the above space-group names.
They are only intended as comments.
;
_shelx_estimated_absorpt_t_max 0.916
_shelx_estimated_absorpt_t_min 0.842
_reflns_odcompleteness_completeness 99.86
_reflns_odcompleteness_iscentric 1
_reflns_odcompleteness_theta 71.98
_olex2_refinement_description
;
1. Fixed Uiso
 At 1.2 times of:
  All C(H) groups, All C(H,H) groups
 At 1.5 times of:
  All C(H,H,H) groups
2.a Ternary CH refined with riding coordinates:
 C12(H12), C11(H11), C2(H2), C5(H5)
2.b Secondary CH2 refined with riding coordinates:
 C9(H9A,H9B), C10(H10A,H10B), C6(H6A,H6B), C18(H18A,H18B)
2.c Aromatic/amide H refined with riding coordinates:
 C17(H17)
2.d Idealised Me refined as rotating group:
 C20(H20A,H20B,H20C), C19(H19A,H19B,H19C), C21(H21A,H21B,H21C)
;
_olex2_submission_special_instructions 'No special instructions were received'

loop_
_space_group_symop_operation_xyz
'x, y, z'
'-x+1/2, -y, z+1/2'
'x+1/2, -y+1/2, -z'
'-x, y+1/2, -z+1/2'

loop_
_atom_site_label
_atom_site_type_symbol
_atom_site_fract_x
_atom_site_fract_y
_atom_site_fract_z
_atom_site_U_iso_or_equiv
_atom_site_adp_type
_atom_site_occupancy
_atom_site_site_symmetry_order
_atom_site_calc_flag
_atom_site_refinement_flags_posn
O4 O 0.01990(10) 0.90237(8) 0.12425(8) 0.0226(2) Uani 1 1 d .
O7 O -0.23952(10) 0.85832(9) 0.15717(8) 0.0251(2) Uani 1 1 d .
O1 O -0.29176(10) 1.07092(9) 0.25605(9) 0.0266(2) Uani 1 1 d .
O2 O -0.10971(11) 0.80645(9) 0.43895(8) 0.0252(2) Uani 1 1 d .
O6 O 0.15116(11) 0.79196(9) 0.40240(9) 0.0280(2) Uani 1 1 d .
C4 C 0.03982(13) 0.97804(11) 0.20482(10) 0.0187(3) Uani 1 1 d .
O3 O -0.42195(10) 1.01726(11) 0.37219(9) 0.0342(3) Uani 1 1 d .
C13 C 0.08709(14) 0.85690(12) 0.35801(10) 0.0205(3) Uani 1 1 d .
C12 C 0.13715(13) 0.93815(12) 0.28020(10) 0.0194(3) Uani 1 1 d .
H12 H 0.1651 1.0021 0.3175 0.023 Uiso 1 1 calc R
C3 C -0.07294(13) 1.02669(11) 0.25505(11) 0.0189(3) Uani 1 1 d .
C20 C -0.03754(15) 1.13500(12) 0.30614(12) 0.0242(3) Uani 1 1 d .
H20A H -0.1084 1.1688 0.3337 0.036 Uiso 1 1 calc GR
H20B H -0.0015 1.1826 0.2574 0.036 Uiso 1 1 calc GR
H20C H 0.0193 1.1209 0.3591 0.036 Uiso 1 1 calc GR
C14 C -0.04068(14) 0.86886(11) 0.37462(11) 0.0204(3) Uani 1 1 d .
C15 C -0.11001(13) 0.94547(12) 0.33124(10) 0.0191(3) Uani 1 1 d .
C1 C -0.32387(14) 1.00587(14) 0.33424(11) 0.0250(3) Uani 1 1 d .
C16 C -0.22836(14) 0.93242(12) 0.36826(11) 0.0221(3) Uani 1 1 d .
O5 O 0.46190(12) 0.94775(13) 0.03364(10) 0.0416(3) Uani 1 1 d .
C11 C 0.24560(13) 0.89437(12) 0.22159(11) 0.0215(3) Uani 1 1 d .
H11 H 0.2166 0.8325 0.1820 0.026 Uiso 1 1 calc R
C17 C -0.22386(15) 0.84690(13) 0.43302(12) 0.0254(3) Uani 1 1 d .
H17 H -0.2898 0.8198 0.4684 0.030 Uiso 1 1 calc R
C9 C 0.45150(15) 0.84666(15) 0.19106(15) 0.0328(4) Uani 1 1 d .
H9A H 0.5321 0.8643 0.2145 0.039 Uiso 1 1 calc R
H9B H 0.4521 0.7734 0.1639 0.039 Uiso 1 1 calc R
C10 C 0.35984(14) 0.85607(14) 0.27699(13) 0.0279(3) Uani 1 1 d .
H10A H 0.3856 0.9089 0.3267 0.033 Uiso 1 1 calc R
H10B H 0.3470 0.7864 0.3096 0.033 Uiso 1 1 calc R
C19 C -0.25610(19) 0.77895(15) 0.08153(13) 0.0349(4) Uani 1 1 d .
H19A H -0.3237 0.7988 0.0402 0.052 Uiso 1 1 calc GR
H19B H -0.2712 0.7096 0.1122 0.052 Uiso 1 1 calc GR
H19C H -0.1847 0.7746 0.0408 0.052 Uiso 1 1 calc GR
C6 C 0.20241(14) 1.00122(14) 0.06165(12) 0.0267(3) Uani 1 1 d .
H6A H 0.2221 1.0693 0.0287 0.032 Uiso 1 1 calc R
H6B H 0.2083 0.9436 0.0121 0.032 Uiso 1 1 calc R
C2 C -0.18755(13) 1.04676(13) 0.18977(11) 0.0219(3) Uani 1 1 d .
H2 H -0.1719 1.1136 0.1518 0.026 Uiso 1 1 calc R
C18 C -0.22654(14) 0.96288(13) 0.11358(11) 0.0239(3) Uani 1 1 d .
H18A H -0.3029 0.9849 0.0842 0.029 Uiso 1 1 calc R
H18B H -0.1672 0.9594 0.0601 0.029 Uiso 1 1 calc R
C5 C 0.07458(14) 1.00647(13) 0.10111(11) 0.0229(3) Uani 1 1 d .
H5 H 0.0217 1.0589 0.0674 0.028 Uiso 1 1 calc R
C7 C 0.29308(14) 0.98014(12) 0.14597(12) 0.0235(3) Uani 1 1 d .
C8 C 0.41067(15) 0.92746(14) 0.11203(13) 0.0292(3) Uani 1 1 d .
C21 C 0.32816(15) 1.08874(13) 0.19587(13) 0.0285(3) Uani 1 1 d .
H21A H 0.3722 1.1326 0.1488 0.043 Uiso 1 1 calc GR
H21B H 0.3777 1.0747 0.2536 0.043 Uiso 1 1 calc GR
H21C H 0.2564 1.1266 0.2163 0.043 Uiso 1 1 calc GR

loop_
_atom_site_aniso_label
_atom_site_aniso_U_11
_atom_site_aniso_U_22
_atom_site_aniso_U_33
_atom_site_aniso_U_23
_atom_site_aniso_U_13
_atom_site_aniso_U_12
O4 0.0265(5) 0.0235(5) 0.0177(5) -0.0018(4) -0.0003(4) -0.0038(4)
O7 0.0318(5) 0.0256(5) 0.0181(5) 0.0006(4) -0.0010(4) -0.0047(4)
O1 0.0247(5) 0.0288(5) 0.0261(5) 0.0030(5) 0.0014(4) 0.0055(5)
O2 0.0348(6) 0.0220(5) 0.0190(5) 0.0046(4) 0.0042(5) -0.0023(4)
O6 0.0355(6) 0.0254(5) 0.0231(5) 0.0052(4) -0.0038(5) 0.0076(5)
C4 0.0221(6) 0.0179(6) 0.0161(6) 0.0012(5) -0.0012(5) -0.0015(5)
O3 0.0248(6) 0.0486(7) 0.0290(6) -0.0039(5) 0.0045(5) 0.0017(5)
C13 0.0297(7) 0.0165(6) 0.0154(6) -0.0010(5) -0.0040(6) 0.0015(6)
C12 0.0219(7) 0.0196(6) 0.0168(7) 0.0004(5) -0.0018(5) -0.0004(5)
C3 0.0224(6) 0.0177(6) 0.0167(6) 0.0030(5) -0.0007(5) -0.0007(5)
C20 0.0297(7) 0.0180(6) 0.0250(7) 0.0009(6) -0.0019(6) 0.0009(6)
C14 0.0292(7) 0.0171(6) 0.0149(6) 0.0027(5) 0.0015(5) -0.0018(6)
C15 0.0246(7) 0.0187(6) 0.0140(6) -0.0007(5) 0.0004(5) -0.0019(5)
C1 0.0250(7) 0.0295(8) 0.0206(7) -0.0037(6) 0.0003(6) -0.0008(6)
C16 0.0261(7) 0.0235(7) 0.0167(6) -0.0021(5) 0.0031(6) -0.0028(6)
O5 0.0357(7) 0.0536(8) 0.0356(7) -0.0018(6) 0.0146(6) 0.0010(6)
C11 0.0226(7) 0.0208(6) 0.0212(7) -0.0006(5) -0.0006(6) -0.0009(6)
C17 0.0313(8) 0.0256(7) 0.0191(7) -0.0002(6) 0.0070(6) -0.0041(6)
C9 0.0248(8) 0.0349(8) 0.0387(9) -0.0057(7) 0.0006(7) 0.0034(6)
C10 0.0230(7) 0.0293(8) 0.0314(8) 0.0013(6) -0.0020(6) 0.0026(6)
C19 0.0483(10) 0.0310(8) 0.0254(8) -0.0040(7) -0.0002(8) -0.0033(7)
C6 0.0286(7) 0.0331(8) 0.0183(7) 0.0018(6) 0.0039(6) -0.0034(7)
C2 0.0222(7) 0.0237(7) 0.0198(7) 0.0052(6) 0.0004(6) 0.0018(5)
C18 0.0240(7) 0.0292(7) 0.0185(7) 0.0050(6) -0.0022(6) -0.0009(6)
C5 0.0259(7) 0.0254(7) 0.0174(6) 0.0031(6) -0.0002(6) -0.0025(6)
C7 0.0235(7) 0.0242(7) 0.0229(7) -0.0017(6) 0.0025(6) -0.0029(6)
C8 0.0258(7) 0.0307(8) 0.0312(8) -0.0078(7) 0.0038(7) -0.0038(6)
C21 0.0306(8) 0.0249(7) 0.0300(8) -0.0025(7) 0.0027(7) -0.0052(6)

loop_
_atom_type_symbol
_atom_type_description
_atom_type_scat_dispersion_real
_atom_type_scat_dispersion_imag
_atom_type_scat_source
C C 0.0181 0.0091 'International Tables Vol C Tables 4.2.6.8 and 6.1.1.4'
H H 0.0000 0.0000 'International Tables Vol C Tables 4.2.6.8 and 6.1.1.4'
O O 0.0492 0.0322 'International Tables Vol C Tables 4.2.6.8 and 6.1.1.4'

loop_
_geom_angle_atom_site_label_1
_geom_angle_atom_site_label_2
_geom_angle_atom_site_label_3
_geom_angle
C4 O4 C5 61.48(9)
C19 O7 C18 110.34(12)
C1 O1 C2 122.75(12)
C17 O2 C14 105.98(12)
O4 C4 C12 112.61(11)
O4 C4 C3 116.86(12)
O4 C4 C5 59.67(9)
C3 C4 C12 113.95(11)
C5 C4 C12 119.91(12)
C5 C4 C3 121.78(12)
O6 C13 C12 122.68(14)
O6 C13 C14 124.32(14)
C14 C13 C12 112.97(12)
C4 C12 H12 107.0
C13 C12 C4 112.91(12)
C13 C12 H12 107.0
C11 C12 C4 109.07(11)
C11 C12 C13 113.37(12)
C11 C12 H12 107.0
C4 C3 C20 108.69(12)
C4 C3 C2 118.74(12)
C20 C3 C2 108.39(12)
C15 C3 C4 105.10(11)
C15 C3 C20 110.48(12)
C15 C3 C2 105.24(12)
C3 C20 H20A 109.5
C3 C20 H20B 109.5
C3 C20 H20C 109.5
H20A C20 H20B 109.5
H20A C20 H20C 109.5
H20B C20 H20C 109.5
O2 C14 C13 125.64(13)
C15 C14 O2 109.84(13)
C15 C14 C13 124.50(13)
C14 C15 C3 127.43(14)
C14 C15 C16 107.51(13)
C16 C15 C3 125.02(13)
O1 C1 C16 114.27(13)
O3 C1 O1 119.19(15)
O3 C1 C16 126.39(15)
C15 C16 C1 119.59(14)
C17 C16 C15 105.99(14)
C17 C16 C1 134.41(14)
C12 C11 H11 106.9
C12 C11 C10 120.59(12)
C12 C11 C7 110.98(12)
C10 C11 H11 106.9
C10 C11 C7 103.92(12)
C7 C11 H11 106.9
O2 C17 H17 124.7
C16 C17 O2 110.68(13)
C16 C17 H17 124.7
H9A C9 H9B 108.7
C10 C9 H9A 110.6
C10 C9 H9B 110.6
C8 C9 H9A 110.6
C8 C9 H9B 110.6
C8 C9 C10 105.70(13)
C11 C10 H10A 111.3
C11 C10 H10B 111.3
C9 C10 C11 102.12(13)
C9 C10 H10A 111.3
C9 C10 H10B 111.3
H10A C10 H10B 109.2
O7 C19 H19A 109.5
O7 C19 H19B 109.5
O7 C19 H19C 109.5
H19A C19 H19B 109.5
H19A C19 H19C 109.5
H19B C19 H19C 109.5
H6A C6 H6B 108.0
C5 C6 H6A 109.3
C5 C6 H6B 109.3
C5 C6 C7 111.56(12)
C7 C6 H6A 109.3
C7 C6 H6B 109.3
O1 C2 C3 109.51(11)
O1 C2 H2 106.1
O1 C2 C18 108.30(12)
C3 C2 H2 106.1
C18 C2 C3 119.97(12)
C18 C2 H2 106.1
O7 C18 C2 111.94(11)
O7 C18 H18A 109.2
O7 C18 H18B 109.2
C2 C18 H18A 109.2
C2 C18 H18B 109.2
H18A C18 H18B 107.9
O4 C5 C4 58.85(9)
O4 C5 C6 115.31(13)
O4 C5 H5 115.4
C4 C5 C6 124.03(13)
C4 C5 H5 115.4
C6 C5 H5 115.4
C6 C7 C11 111.68(12)
C6 C7 C21 109.59(13)
C8 C7 C11 101.15(12)
C8 C7 C6 114.59(13)
C8 C7 C21 106.30(13)
C21 C7 C11 113.28(13)
O5 C8 C9 126.29(16)
O5 C8 C7 124.56(17)
C9 C8 C7 109.14(14)
C7 C21 H21A 109.5
C7 C21 H21B 109.5
C7 C21 H21C 109.5
H21A C21 H21B 109.5
H21A C21 H21C 109.5
H21B C21 H21C 109.5

loop_
_geom_bond_atom_site_label_1
_geom_bond_atom_site_label_2
_geom_bond_distance
O4 C4 1.4364(16)
O4 C5 1.4486(18)
O7 C19 1.414(2)
O7 C18 1.4173(19)
O1 C1 1.359(2)
O1 C2 1.4822(18)
O2 C14 1.3802(18)
O2 C17 1.360(2)
O6 C13 1.2203(19)
C4 C12 1.5515(19)
C4 C3 1.537(2)
C4 C5 1.4747(19)
O3 C1 1.206(2)
C13 C12 1.542(2)
C13 C14 1.439(2)
C12 H12 0.9800
C12 C11 1.529(2)
C3 C20 1.5454(19)
C3 C15 1.4807(19)
C3 C2 1.557(2)
C20 H20A 0.9600
C20 H20B 0.9600
C20 H20C 0.9600
C14 C15 1.345(2)
C15 C16 1.409(2)
C1 C16 1.462(2)
C16 C17 1.360(2)
O5 C8 1.213(2)
C11 H11 0.9800
C11 C10 1.538(2)
C11 C7 1.549(2)
C17 H17 0.9300
C9 H9A 0.9700
C9 H9B 0.9700
C9 C10 1.533(2)
C9 C8 1.515(3)
C10 H10A 0.9700
C10 H10B 0.9700
C19 H19A 0.9600
C19 H19B 0.9600
C19 H19C 0.9600
C6 H6A 0.9700
C6 H6B 0.9700
C6 C5 1.511(2)
C6 C7 1.528(2)
C2 H2 0.9800
C2 C18 1.509(2)
C18 H18A 0.9700
C18 H18B 0.9700
C5 H5 0.9800
C7 C8 1.523(2)
C7 C21 1.541(2)
C21 H21A 0.9600
C21 H21B 0.9600
C21 H21C 0.9600
